data_2004681
loop_
_publ_author_name
'Fenude, E.'
'Casalone, G.'

_publ_section_title
;
 Three Protected Tetrapeptides
;
_journal_issue 4
_journal_name_full 'Acta Crystallographica Section C'
_journal_page_first 973
_journal_page_last 978
_journal_paper_doi 10.1107/S0108270195013345
_journal_volume 52
_journal_year 1996
_chemical_formula_moiety 'C24 H36 N4 O7 S,2H2 O1'
_chemical_formula_sum 'C24 H40 N4 O9 S'
_chemical_formula_weight 560.66
_chemical_name_common 'Boc-Gly-Gly-(L)-Phe-(D)-Met-OMe dihydrate'
_space_group_IT_number 19
_symmetry_cell_setting orthorhombic
_symmetry_space_group_name_Hall 'P 2ac 2ab'
_symmetry_space_group_name_H-M 'P 21 21 21'
_audit_creation_method SHELXL
_cell_angle_alpha 90.00
_cell_angle_beta 90.00
_cell_angle_gamma 90.00
_cell_formula_units_Z 4
_cell_length_a 8.919(2)
_cell_length_b 9.3530(10)
_cell_length_c 35.408(4)
_cell_measurement_reflns_used 43
_cell_measurement_temperature 293(2)
_cell_measurement_theta_max 12.8
_cell_measurement_theta_min 4.7
_cell_volume 2953.7(8)
_computing_cell_refinement XSCANS
_computing_data_collection 'XSCANS (Fait, 1991)'
_computing_data_reduction XSCANS
_computing_molecular_graphics 'ORTEPII (Johnson, 1976)'
_computing_publication_material SHELX93
_computing_structure_refinement 'SHELXL93 (Sheldrick, 1993)'
_computing_structure_solution 'SHELXS86 (Sheldrick, 1990)'
_diffrn_ambient_temperature 293(2)
_diffrn_measurement_device 'Siemens P4'
_diffrn_measurement_method '\w scans'
_diffrn_radiation_monochromator graphite
_diffrn_radiation_source 'fine-focus sealed tube'
_diffrn_radiation_type MoK\a
_diffrn_radiation_wavelength 0.71073
_diffrn_reflns_av_R_equivalents 0.0192
_diffrn_reflns_av_sigmaI/netI 0.0473
_diffrn_reflns_limit_h_max 10
_diffrn_reflns_limit_h_min 0
_diffrn_reflns_limit_k_max 11
_diffrn_reflns_limit_k_min 0
_diffrn_reflns_limit_l_max 42
_diffrn_reflns_limit_l_min -42
_diffrn_reflns_number 5889
_diffrn_reflns_theta_max 25.00
_diffrn_reflns_theta_min 2.25
_diffrn_standards_decay_% 4.11
_diffrn_standards_interval_count 197
_diffrn_standards_number 3
_exptl_absorpt_coefficient_mu 0.163
_exptl_absorpt_correction_type none
_exptl_crystal_colour colourless
_exptl_crystal_density_diffrn 1.261
_exptl_crystal_density_meas ?
_exptl_crystal_description Prism
_exptl_crystal_F_000 1200
_exptl_crystal_size_max 0.34
_exptl_crystal_size_mid 0.20
_exptl_crystal_size_min 0.18
_refine_diff_density_max 0.455
_refine_diff_density_min -0.272
_refine_ls_abs_structure_details 'Flack (1983)'
_refine_ls_abs_structure_Flack 0.07(17)
_refine_ls_extinction_coef 0.0020(8)
_refine_ls_extinction_method 'SHELXL93 (Sheldrick, 1993)'
_refine_ls_goodness_of_fit_all 1.006
_refine_ls_goodness_of_fit_obs 1.033
_refine_ls_hydrogen_treatment
; The H atoms bonded to C13 and C14 were
 constrained to ride to their bonded atoms.
 The other H atoms were refined with restraints (DFIX of SHELXL).
 Isotropic B's of methyl groups were constrained to have the same value
;
_refine_ls_matrix_type full
_refine_ls_number_parameters 474
_refine_ls_number_reflns 5202
_refine_ls_number_restraints 56
_refine_ls_restrained_S_all 1.002
_refine_ls_restrained_S_obs 1.027
_refine_ls_R_factor_all 0.0762
_refine_ls_R_factor_obs 0.0507
_refine_ls_shift/esd_max 0.058
_refine_ls_shift/esd_mean 0.005
_refine_ls_structure_factor_coef Fsqd
_refine_ls_weighting_details 'w=1/[\s^2^(Fo^2^)+(0.0566P)^2^+1.1307P] where P=(Fo^2^+2Fc^2^)/3'
_refine_ls_weighting_scheme calc
_refine_ls_wR_factor_all 0.1316
_refine_ls_wR_factor_obs 0.1160
_reflns_number_observed 3944
_reflns_number_total 5202
_reflns_observed_criterion >2sigma(I)
_cod_data_source_file as1206.cif
_cod_data_source_block II
_cod_depositor_comments
;
The following automatic conversions were performed:
'_symmetry_cell_setting' value 'Orthorhombic' changed to 'orthorhombic'
according to '/home/saulius/struct/CIF-dictionaries/cif_core.dic'
dictionary named 'cif_core.dic' version 2.4.1 from 2010-06-29.

Automatic conversion script
Id: cif_fix_enum 1527 2010-12-29 10:47:43Z saulius 

The following automatic conversions were performed:

'_symmetry_cell_setting' value 'Orthorhombic' changed to
'orthorhombic' according to
/home/saulius/struct/CIF-dictionaries/cif_core.dic dictionary named
'cif_core.dic' version 2.4.1 from 2010-06-29.

Automatic conversion script
Id: cif_fix_values 1715 2011-07-08 13:25:40Z adriana 

The following automatic conversions were performed:

'_exptl_crystal_density_meas' value 'not measured' was changed to '?'
- the value is perceived as not measured.

Automatic conversion script
Id: cif_fix_values 3008 2015-01-20 13:52:24Z robertas 

The following automatic conversions were performed:

'_refine_ls_weighting_scheme' value 'calc
w=1/[\s^2^(Fo^2^)+(0.0566P)^2^+1.1307P] where P=(Fo^2^+2Fc^2^)/3' was
changed to 'calc'. New tag '_refine_ls_weighting_details' was
created. The value of the new tag was set to
'w=1/[\s^2^(Fo^2^)+(0.0566P)^2^+1.1307P] where P=(Fo^2^+2Fc^2^)/3'.

Automatic conversion script
Id: cif_fix_values 3143 2015-03-26 13:38:13Z robertas 
;
_cod_database_code 2004681

loop_
_symmetry_equiv_pos_as_xyz
'x, y, z'
'-x+1/2, -y, z+1/2'
'x+1/2, -y+1/2, -z'
'-x, y+1/2, -z+1/2'

loop_
_atom_site_aniso_label
_atom_site_aniso_U_11
_atom_site_aniso_U_22
_atom_site_aniso_U_33
_atom_site_aniso_U_12
_atom_site_aniso_U_13
_atom_site_aniso_U_23
S15 0.0992(11) 0.166(2) 0.1111(11) 0.0512(11) 0.0620(10) 0.0479(11)
O5 0.091(2) 0.084(2) 0.057(2) 0.029(2) -0.021(2) 0.0010(14)
O1 0.075(2) 0.068(2) 0.066(2) 0.028(2) -0.004(2) 0.0030(14)
O2 0.0581(15) 0.0261(11) 0.0511(13) -0.0027(10) 0.0069(11) -0.0035(10)
O3 0.0532(14) 0.0246(11) 0.068(2) -0.0023(10) 0.0218(13) -0.0009(10)
O4 0.0522(14) 0.0322(12) 0.077(2) -0.0036(11) 0.0230(12) 0.0006(12)
O61 0.047(2) 0.140(3) 0.086(2) -0.024(2) 0.001(2) 0.022(2)
O62 0.0488(14) 0.089(2) 0.0436(13) -0.0158(15) 0.0038(11) 0.0049(13)
N1 0.047(2) 0.0273(13) 0.042(2) 0.0006(13) 0.0031(12) 0.0008(12)
N2 0.0448(15) 0.0208(13) 0.0474(15) -0.0018(11) 0.0178(13) -0.0013(11)
N3 0.048(2) 0.0277(14) 0.045(2) -0.0018(13) 0.0187(13) -0.0023(11)
N4 0.041(2) 0.055(2) 0.045(2) -0.0028(15) 0.0147(14) -0.0007(13)
C11 0.049(2) 0.050(2) 0.051(2) 0.002(2) 0.000(2) 0.006(2)
C12 0.057(2) 0.037(2) 0.043(2) 0.003(2) 0.000(2) 0.0005(15)
C13 0.094(3) 0.086(3) 0.048(2) 0.034(3) 0.016(2) 0.016(2)
C14 0.087(3) 0.108(4) 0.074(3) 0.031(3) 0.028(3) 0.019(3)
C16 0.113(5) 0.129(5) 0.090(4) 0.029(4) 0.012(4) 0.013(4)
C21 0.0260(14) 0.030(2) 0.044(2) 0.0077(13) 0.0085(13) 0.0021(14)
C22 0.037(2) 0.0258(15) 0.045(2) -0.0010(13) 0.0088(13) 0.0007(13)
C23 0.040(2) 0.040(2) 0.053(2) 0.0011(15) 0.000(2) 0.005(2)
C24 0.035(2) 0.045(2) 0.042(2) 0.002(2) -0.0056(14) 0.0031(14)
C25 0.045(2) 0.055(2) 0.060(2) 0.007(2) -0.011(2) 0.000(2)
C26 0.042(2) 0.101(4) 0.066(3) 0.022(2) -0.002(2) -0.009(3)
C27 0.037(2) 0.104(4) 0.070(3) -0.003(2) 0.007(2) 0.008(3)
C28 0.048(2) 0.064(3) 0.083(3) -0.013(2) 0.005(2) 0.010(2)
C29 0.038(2) 0.050(2) 0.065(2) -0.001(2) 0.003(2) -0.001(2)
C31 0.037(2) 0.0293(15) 0.0334(15) -0.0011(13) 0.0037(14) -0.0018(12)
C32 0.044(2) 0.033(2) 0.046(2) -0.001(2) 0.015(2) -0.0046(15)
C41 0.038(2) 0.030(2) 0.038(2) -0.0002(14) 0.0064(13) 0.0013(13)
C42 0.050(2) 0.042(2) 0.056(2) 0.006(2) 0.019(2) 0.005(2)
C5 0.113(5) 0.104(4) 0.080(3) 0.042(4) -0.027(3) 0.021(3)
C61 0.043(2) 0.060(2) 0.060(2) -0.009(2) 0.009(2) -0.001(2)
C62 0.065(3) 0.080(3) 0.044(2) -0.001(2) 0.000(2) -0.005(2)
C63 0.100(4) 0.122(5) 0.072(3) 0.029(4) -0.019(3) -0.002(3)
C64 0.093(4) 0.124(5) 0.052(3) -0.007(3) 0.012(3) 0.011(3)
C65 0.134(5) 0.097(4) 0.081(4) -0.011(4) -0.007(4) -0.016(3)
O1W 0.065(2) 0.095(2) 0.107(3) -0.012(2) -0.015(2) 0.028(2)
O2W 0.058(2) 0.080(2) 0.136(3) -0.014(2) -0.002(2) 0.002(2)

loop_
_atom_site_label
_atom_site_occupancy
_atom_site_fract_x
_atom_site_fract_y
_atom_site_fract_z
_atom_site_U_iso_or_equiv
_atom_site_thermal_displace_type
_atom_site_calc_flag
_atom_site_refinement_flags
_atom_site_type_symbol
S15 1 .5968(2) .0886(2) .07234(5) .1253(7) Uani d . S
O5 1 .0488(3) .2810(3) .07083(8) .0775(9) Uani d . O
O1 1 .0119(3) .3584(3) .12932(8) .0696(8) Uani d . O
O2 1 .1694(3) -.0656(2) .17045(6) .0451(6) Uani d . O
O3 1 .0163(3) .2431(2) .26473(7) .0486(6) Uani d . O
O4 1 -0.3431(3) -.0604(2) .32839(7) .0536(6) Uani d . O
O61 1 -0.2904(3) .1396(4) .41981(9) .0909(11) Uani d . O
O62 1 -0.5147(3) .0565(3) .44021(6) .0604(7) Uani d . O
N1 1 .2080(3) .1692(3) .15867(7) .0389(6) Uani d D N
H1 1 .227(4) .253(3) .1682(9) .043(9) Uiso d D H
N2 1 .1047(3) .0295(2) .24470(7) .0377(6) Uani d D N
H2 1 .087(3) -.059(3) .2426(8) .034(8) Uiso d D H
N3 1 -0.2021(3) .1210(3) .30762(8) .0401(6) Uani d D N
H3 1 -0.182(4) .207(3) .3081(9) .040(9) Uiso d D H
N4 1 -0.4881(3) .1172(3) .38074(8) .0472(7) Uani d D N
H4 1 -0.576(3) .082(4) .3793(10) .051(10) Uiso d D H
C11 1 .0708(4) .2786(4) .10760(11) .0501(9) Uani d . C
C12 1 .1819(4) .1643(4) .11834(9) .0455(8) Uani d D C
H12 1 .134(3) .077(3) .1121(9) .039(8) Uiso d D H
C13 1 .3305(6) .1822(5) .09584(12) .0761(14) Uani d . C
H13A 1 .3077(6) .1888(5) .06911(12) .068(12) Uiso calc R H
H13B 1 .3787(6) .2706(5) .10339(12) .092(17) Uiso calc R H
C14 1 .4359(6) .0604(7) .10225(15) .090(2) Uani d . C
H14A 1 .3876(6) -.0294(7) .09596(15) .29(6) Uiso calc R H
H14B 1 .4663(6) .0572(7) .12853(15) .117(19) Uiso calc R H
C16 1 .7049(8) -.0625(8) .0869(2) .111(2) Uani d D C
H16A 1 .810(4) -.033(6) .0808(13) .123(5) Uiso d D H
H16B 1 .682(6) -0.144(5) .0721(12) .123(5) Uiso d D H
H16C 1 .698(6) -.078(5) .1140(7) .123(5) Uiso d D H
C21 1 .2007(3) .0564(3) .18124(8) .0334(7) Uani d . C
C22 1 .2312(3) .0840(3) .22305(9) .0357(7) Uani d D C
H22 1 .239(4) .189(3) .2277(9) .047(9) Uiso d D H
C23 1 .3733(4) .0075(4) .23653(10) .0445(8) Uani d D C
H23A 1 .379(4) .029(3) .2640(7) .045(9) Uiso d D H
H23B 1 .362(4) -.095(3) .2346(8) .044(9) Uiso d D H
C24 1 .5176(4) .0470(3) .21654(9) .0406(7) Uani d . C
C25 1 .6232(4) -.0563(4) .20886(11) .0533(9) Uani d D C
H25 1 .606(4) -0.149(3) .2166(8) .039(9) Uiso d D H
C26 1 .7578(5) -.0247(6) .19123(13) .0694(13) Uani d D C
H26 1 .833(4) -.094(4) .1868(13) .093(15) Uiso d D H
C27 1 .7892(5) .1145(6) .18133(13) .0702(12) Uani d D C
H27 1 .880(3) .140(4) .1692(9) .055(10) Uiso d D H
C28 1 .6833(5) .2198(5) .18832(13) .0651(11) Uani d D C
H28 1 .701(5) .316(3) .1818(11) .075(13) Uiso d D H
C29 1 .5496(4) .1851(4) .20568(11) .0510(9) Uani d D C
H29 1 .478(4) .254(3) .2105(10) .059(11) Uiso d D H
C31 1 .0095(3) .1120(3) .26400(8) .0334(6) Uani d . C
C32 1 -0.1056(4) .0286(3) .28618(10) .0410(8) Uani d D C
H32A 1 -0.165(4) -.029(4) .2697(9) .063(11) Uiso d D H
H32B 1 -.054(3) -.035(3) .3038(8) .051(10) Uiso d D H
C41 1 -0.3150(3) .0679(3) .32772(8) .0354(7) Uani d . C
C42 1 -0.4132(4) .1752(4) .34845(11) .0491(9) Uani d D C
H42A 1 -0.353(4) .260(3) .3543(10) .063(11) Uiso d D H
H42B 1 -0.489(3) .203(3) .3303(8) .053(10) Uiso d D H
C5 1 -.0545(7) .3905(7) .0567(2) .099(2) Uani d D C
H5A 1 -.059(6) .368(5) .0313(8) .123(5) Uiso d D H
H5B 1 -.016(6) .486(4) .0626(13) .123(5) Uiso d D H
H5C 1 -0.143(5) .375(5) .0716(12) .123(5) Uiso d D H
C61 1 -0.4210(4) .1085(4) .41400(11) .0545(9) Uani d . C
C62 1 -0.4756(5) .0560(5) .48069(10) .0630(10) Uani d . C
C63 1 -0.3450(7) -.0408(7) .48729(15) .098(2) Uani d D C
H63A 1 -0.355(6) -0.135(4) .4757(12) .123(5) Uiso d D H
H63B 1 -0.325(6) -.055(5) .5142(7) .123(5) Uiso d D H
H63C 1 -0.253(5) .002(5) .4769(13) .123(5) Uiso d D H
C64 1 -0.6159(7) -.0037(7) .49849(13) .090(2) Uani d D C
H64A 1 -0.699(5) .055(4) .4915(13) .123(5) Uiso d D H
H64B 1 -0.602(6) -.005(5) .5255(8) .123(5) Uiso d D H
H64C 1 -0.634(6) -0.105(3) .4908(13) .123(5) Uiso d D H
C65 1 -0.4502(8) .2073(6) .4935(2) .104(2) Uani d D C
H65A 1 -0.535(4) .270(6) .4879(13) .123(5) Uiso d D H
H65B 1 -0.363(4) .256(6) .4818(12) .123(5) Uiso d D H
H65C 1 -0.434(5) .204(6) .5204(8) .123(5) Uiso d D H
O1W 1 -.0311(4) .2840(4) .39163(11) .0892(10) Uani d D O
H1W1 1 -.053(6) .328(5) .3709(11) .123(5) Uiso d D H
H2W1 1 -0.102(5) .224(5) .3984(14) .123(5) Uiso d D H
O2W 1 .1945(4) .0977(4) .36033(12) .0915(11) Uani d D O
H1W2 1 .156(6) .011(3) .3596(16) .123(5) Uiso d D H
H2W2 1 .141(6) .155(5) .3746(14) .123(5) Uiso d D H

loop_
_atom_type_symbol
_atom_type_description
_atom_type_scat_dispersion_real
_atom_type_scat_dispersion_imag
_atom_type_scat_source
C C 0.0033 0.0016 'International Tables Vol C Tables 4.2.6.8 and 6.1.1.4'
H H 0.0000 0.0000 'International Tables Vol C Tables 4.2.6.8 and 6.1.1.4'
N N 0.0061 0.0033 'International Tables Vol C Tables 4.2.6.8 and 6.1.1.4'
O O 0.0106 0.0060 'International Tables Vol C Tables 4.2.6.8 and 6.1.1.4'
S S 0.1246 0.1234 'International Tables Vol C Tables 4.2.6.8 and 6.1.1.4'

loop_
_geom_angle_atom_site_label_1
_geom_angle_atom_site_label_2
_geom_angle_atom_site_label_3
_geom_angle
_geom_angle_publ_flag
C16 S15 C14 98.3(3) no
C11 O5 C5 116.4(4) no
C61 O62 C62 121.8(3) no
C21 N1 C12 124.2(3) no
C21 N1 H1 119.(2) no
C12 N1 H1 116.(2) no
C31 N2 C22 124.0(2) no
C31 N2 H2 120.(2) no
C22 N2 H2 116.(2) no
C41 N3 C32 120.8(3) no
C41 N3 H3 121.(2) no
C32 N3 H3 118.(2) no
C61 N4 C42 121.5(3) no
C61 N4 H4 117.(2) no
C42 N4 H4 122.(3) no
O1 C11 O5 124.1(3) no
O1 C11 C12 124.8(3) no
O5 C11 C12 111.1(3) no
N1 C12 C11 109.4(3) no
N1 C12 C13 111.4(3) no
C11 C12 C13 110.8(3) no
N1 C12 H12 109.1(19) no
C11 C12 H12 104.9(19) no
C13 C12 H12 111.0(19) no
C14 C13 C12 112.1(4) no
C14 C13 H13A 109.2(3) no
C12 C13 H13A 109.2(2) no
C14 C13 H13B 109.2(4) no
C12 C13 H13B 109.2(2) no
H13A C13 H13B 107.9 no
C13 C14 S15 107.5(3) no
C13 C14 H14A 110.2(4) no
S15 C14 H14A 110.2(2) no
C13 C14 H14B 110.2(3) no
S15 C14 H14B 110.2(2) no
H14A C14 H14B 108.5 no
S15 C16 H16A 103.(3) no
S15 C16 H16B 111.(4) no
H16A C16 H16B 108.(3) no
S15 C16 H16C 112.(3) no
H16A C16 H16C 108.(3) no
H16B C16 H16C 114.(4) no
O2 C21 N1 124.1(3) no
O2 C21 C22 119.7(3) no
N1 C21 C22 116.2(3) no
N2 C22 C21 108.3(3) no
N2 C22 C23 108.3(2) no
C21 C22 C23 111.8(3) no
N2 C22 H22 108.1(19) no
C21 C22 H22 109.7(19) no
C23 C22 H22 110.6(19) no
C24 C23 C22 116.3(3) no
C24 C23 H23A 112.(2) no
C22 C23 H23A 104.4(19) no
C24 C23 H23B 107.3(19) no
C22 C23 H23B 110.8(19) no
H23A C23 H23B 106.(2) no
C25 C24 C29 117.4(3) no
C25 C24 C23 120.2(3) no
C29 C24 C23 122.4(3) no
C24 C25 C26 122.2(4) no
C24 C25 H25 119.(2) no
C26 C25 H25 119.(2) no
C27 C26 C25 119.5(4) no
C27 C26 H26 117.(3) no
C25 C26 H26 123.(3) no
C26 C27 C28 119.2(4) no
C26 C27 H27 122.(2) no
C28 C27 H27 119.(2) no
C29 C28 C27 120.0(4) no
C29 C28 H28 119.(3) no
C27 C28 H28 122.(3) no
C24 C29 C28 121.7(4) no
C24 C29 H29 117.(2) no
C28 C29 H29 121.(2) no
O3 C31 N2 123.8(3) no
O3 C31 C32 122.6(3) no
N2 C31 C32 113.6(2) no
N3 C32 C31 111.8(2) no
N3 C32 H32A 109.(2) no
C31 C32 H32A 111.(2) no
N3 C32 H32B 108.3(19) no
C31 C32 H32B 109.(2) no
H32A C32 H32B 108.(2) no
O4 C41 N3 122.0(3) no
O4 C41 C42 121.3(3) no
N3 C41 C42 116.6(3) no
N4 C42 C41 113.8(3) no
N4 C42 H42A 113.(2) no
C41 C42 H42A 109.(2) no
N4 C42 H42B 108.(2) no
C41 C42 H42B 105.(2) no
H42A C42 H42B 108.(2) no
O5 C5 H5A 102.(4) no
O5 C5 H5B 110.(4) no
H5A C5 H5B 116.(3) no
O5 C5 H5C 103.(4) no
H5A C5 H5C 118.(4) no
H5B C5 H5C 108.(3) no
O61 C61 N4 124.6(4) no
O61 C61 O62 124.5(4) no
N4 C61 O62 110.9(3) no
O62 C62 C63 109.8(3) no
O62 C62 C65 109.0(4) no
C63 C62 C65 114.0(5) no
O62 C62 C64 102.2(3) no
C63 C62 C64 110.9(4) no
C65 C62 C64 110.3(4) no
C62 C63 H63A 114.(4) no
C62 C63 H63B 112.(3) no
H63A C63 H63B 108.(3) no
C62 C63 H63C 110.(3) no
H63A C63 H63C 107.(3) no
H63B C63 H63C 105.(3) no
C62 C64 H64A 109.(3) no
C62 C64 H64B 108.(4) no
H64A C64 H64B 111.(3) no
C62 C64 H64C 112.(4) no
H64A C64 H64C 110.(3) no
H64B C64 H64C 106.(3) no
C62 C65 H65A 113.(4) no
C62 C65 H65B 115.(3) no
H65A C65 H65B 105.(3) no
C62 C65 H65C 107.(3) no
H65A C65 H65C 110.(3) no
H65B C65 H65C 108.(3) no
H1W1 O1W H2W1 112.(4) no
H1W2 O2W H2W2 111.(4) no

loop_
_geom_bond_atom_site_label_1
_geom_bond_atom_site_label_2
_geom_bond_distance
_geom_bond_publ_flag
S15 C16 1.787(7) no
S15 C14 1.803(5) no
O5 C11 1.317(4) no
O5 C5 1.466(5) no
O1 C11 1.194(4) no
O2 C21 1.236(3) no
O3 C31 1.228(3) no
O4 C41 1.226(3) no
O61 C61 1.218(5) no
O62 C61 1.340(4) no
O62 C62 1.475(4) no
N1 C21 1.325(4) no
N1 C12 1.447(4) no
N1 H1 0.87(2) no
N2 C31 1.336(4) no
N2 C22 1.456(4) no
N2 H2 0.85(2) no
N3 C41 1.329(4) no
N3 C32 1.436(4) no
N3 H3 0.82(2) no
N4 C61 1.324(5) no
N4 C42 1.431(4) no
N4 H4 0.85(2) no
C11 C12 1.506(5) no
C12 C13 1.555(6) no
C12 H12 0.95(2) no
C13 C14 1.494(6) no
C13 H13A 0.97 no
C13 H13B 0.97 no
C14 H14A 0.97 no
C14 H14B 0.97 no
C16 H16A 1.00(2) no
C16 H16B 0.95(2) no
C16 H16C 0.97(2) no
C21 C22 1.527(4) no
C22 C23 1.532(5) no
C22 H22 0.99(2) no
C23 C24 1.514(5) no
C23 H23A 1.00(2) no
C23 H23B 0.97(2) no
C24 C25 1.377(5) no
C24 C29 1.377(5) no
C25 C26 1.385(6) no
C25 H25 0.92(2) no
C26 C27 1.377(7) no
C26 H26 0.95(3) no
C27 C28 1.387(6) no
C27 H27 0.95(2) no
C28 C29 1.380(5) no
C28 H28 0.94(3) no
C29 H29 0.92(2) no
C31 C32 1.509(4) no
C32 H32A 0.95(2) no
C32 H32B 0.98(2) no
C41 C42 1.521(5) no
C42 H42A 0.98(2) no
C42 H42B 0.97(2) no
C5 H5A 0.92(2) no
C5 H5B 0.98(2) no
C5 H5C 0.96(2) no
C62 C63 1.493(7) no
C62 C65 1.502(7) no
C62 C64 1.509(7) no
C63 H63A 0.98(2) no
C63 H63B 0.98(2) no
C63 H63C 0.99(3) no
C64 H64A 0.95(2) no
C64 H64B 0.97(2) no
C64 H64C 1.00(3) no
C65 H65A 0.97(2) no
C65 H65B 0.99(3) no
C65 H65C 0.97(3) no
O1W H1W1 0.86(3) no
O1W H2W1 0.88(3) no
O2W H1W2 0.88(3) no
O2W H2W2 0.88(3) no

loop_
_geom_torsion_atom_site_label_1
_geom_torsion_atom_site_label_2
_geom_torsion_atom_site_label_3
_geom_torsion_atom_site_label_4
_geom_torsion
_geom_torsion_publ_flag
C5 O5 C11 O1 0.3(6) no
C5 O5 C11 C12 -178.5(4) no
C21 N1 C12 C11 129.7(3) no
C21 N1 C12 C13 -107.5(4) no
O1 C11 C12 N1 -1.3(5) no
O5 C11 C12 N1 177.5(3) no
O1 C11 C12 C13 -124.5(4) no
O5 C11 C12 C13 54.3(4) no
N1 C12 C13 C14 65.0(5) no
C11 C12 C13 C14 -172.9(4) no
C12 C13 C14 S15 176.3(3) no
C16 S15 C14 C13 177.4(5) no
C12 N1 C21 O2 -0.7(5) no
C12 N1 C21 C22 -179.7(3) no
C31 N2 C22 C21 -112.8(3) no
C31 N2 C22 C23 125.9(3) no
O2 C21 C22 N2 -53.4(3) no
N1 C21 C22 N2 125.6(3) no
O2 C21 C22 C23 65.7(3) no
N1 C21 C22 C23 -115.3(3) no
N2 C22 C23 C24 178.4(3) no
C21 C22 C23 C24 59.3(4) no
C22 C23 C24 C25 -141.9(3) no
C22 C23 C24 C29 38.7(5) no
C29 C24 C25 C26 0.6(5) no
C23 C24 C25 C26 -178.9(3) no
C24 C25 C26 C27 0.8(6) no
C25 C26 C27 C28 -1.8(7) no
C26 C27 C28 C29 1.3(7) no
C25 C24 C29 C28 -1.1(5) no
C23 C24 C29 C28 178.4(4) no
C27 C28 C29 C24 0.1(6) no
C22 N2 C31 O3 2.0(5) no
C22 N2 C31 C32 -176.1(3) no
C41 N3 C32 C31 177.0(3) no
O3 C31 C32 N3 -0.3(5) no
N2 C31 C32 N3 177.8(3) no
C32 N3 C41 O4 -1.2(5) no
C32 N3 C41 C42 -178.2(3) no
C61 N4 C42 C41 83.9(4) no
O4 C41 C42 N4 27.8(5) no
N3 C41 C42 N4 -155.2(3) no
C42 N4 C61 O61 -4.6(6) no
C42 N4 C61 O62 177.4(3) no
C62 O62 C61 O61 11.2(6) no
C62 O62 C61 N4 -170.8(3) no
C61 O62 C62 C63 -65.2(5) no
C61 O62 C62 C65 60.3(5) no
C61 O62 C62 C64 177.1(4) no

loop_
_cod_related_entry_id
_cod_related_entry_database
_cod_related_entry_code
1 ChemSpider 21186965
